data_4120965
loop_
_publ_author_name
'Jianfeng Li'
'Bruce C. Noll'
'Allen G. Oliver'
'Charles E. Schulz'
'W. Robert Scheidt'

_publ_section_title
;
 Correlated Ligand Dynamics in Oxyiron Picket Fence Porphyrins: Structural
 and M\"ossbauer Investigations
;
_journal_name_full 'Journal of the American Chemical Society'
_journal_page_first 15627
_journal_page_last 15641
_journal_paper_doi 10.1021/ja408431z
_journal_volume 135
_journal_year 2013
_chemical_formula_moiety 'C69 H72 Fe N10 O6, C6 H6'
_chemical_formula_sum 'C75 H78 Fe N10 O6'
_chemical_formula_weight 1271.32
_chemical_name_common '[Fe(TpivPP)(1-EtIm)(O2)], benzene'
_chemical_name_systematic
; 
 ? 
;
_space_group_IT_number 15
_space_group_name_Hall '-C 2yc'
_symmetry_cell_setting monoclinic
_symmetry_space_group_name_Hall '-C 2yc'
_symmetry_space_group_name_H-M 'C 1 2/c 1'
_atom_sites_solution_hydrogens geom
_atom_sites_solution_primary direct
_atom_sites_solution_secondary difmap
_audit_creation_method SHELXL-97
_cell_angle_alpha 90.00
_cell_angle_beta 90.359(2)
_cell_angle_gamma 90.00
_cell_formula_units_Z 4
_cell_length_a 18.5288(9)
_cell_length_b 19.2070(10)
_cell_length_c 18.4449(8)
_cell_measurement_reflns_used 7397
_cell_measurement_temperature 200(2)
_cell_measurement_theta_max 24.3522
_cell_measurement_theta_min 2.3910
_cell_volume 6564.1(5)
_computing_cell_refinement 'APEX2/SAINT (Bruker, 2007)'
_computing_data_collection 'APEX2 (Bruker, 2008)'
_computing_data_reduction 'SAINT/XPREP (Bruker, 2007; Sheldrick, 2008)'
_computing_molecular_graphics 'XP (Sheldrick, 2008)'
_computing_publication_material 'XCIF (Sheldrick, 2008)/enCIFer (CCDC, 2005)'
_computing_structure_refinement 'XL (Sheldrick, 2008)'
_computing_structure_solution 'XS (Sheldrick, 2008)'
_diffrn_ambient_temperature 200(2)
_diffrn_measured_fraction_theta_full 0.969
_diffrn_measured_fraction_theta_max 0.969
_diffrn_measurement_device_type 'Brucker d8 ApexII CCD diffractometer'
_diffrn_measurement_method '\f and \w scans'
_diffrn_radiation_monochromator graphite
_diffrn_radiation_source 'fine-focus sealed tube'
_diffrn_radiation_type MoK\a
_diffrn_radiation_wavelength 0.71073
_diffrn_reflns_av_R_equivalents 0.0387
_diffrn_reflns_av_sigmaI/netI 0.0517
_diffrn_reflns_limit_h_max 24
_diffrn_reflns_limit_h_min -24
_diffrn_reflns_limit_k_max 25
_diffrn_reflns_limit_k_min -24
_diffrn_reflns_limit_l_max 24
_diffrn_reflns_limit_l_min -23
_diffrn_reflns_number 32729
_diffrn_reflns_theta_full 28.66
_diffrn_reflns_theta_max 28.66
_diffrn_reflns_theta_min 1.53
_exptl_absorpt_coefficient_mu 0.292
_exptl_absorpt_correction_T_max 0.9658
_exptl_absorpt_correction_T_min 0.8847
_exptl_absorpt_correction_type multi-scan
_exptl_absorpt_process_details 'Sheldrick, G. M. (2008) SADABS. University of G\"ottingen, Germany.'
_exptl_crystal_colour black
_exptl_crystal_density_diffrn 1.286
_exptl_crystal_description block
_exptl_crystal_F_000 2688
_exptl_crystal_size_max 0.43
_exptl_crystal_size_mid 0.23
_exptl_crystal_size_min 0.12
_refine_diff_density_max 0.727
_refine_diff_density_min -0.361
_refine_diff_density_rms 0.053
_refine_ls_extinction_method none
_refine_ls_goodness_of_fit_ref 1.048
_refine_ls_hydrogen_treatment constr
_refine_ls_matrix_type full
_refine_ls_number_parameters 500
_refine_ls_number_reflns 8170
_refine_ls_number_restraints 0
_refine_ls_restrained_S_all 1.048
_refine_ls_R_factor_all 0.1255
_refine_ls_R_factor_gt 0.0601
_refine_ls_shift/su_max 0.000
_refine_ls_shift/su_mean 0.000
_refine_ls_structure_factor_coef Fsqd
_refine_ls_weighting_details 'calc w=1/[\s^2^(Fo^2^)+(0.0697P)^2^+9.8681P] where P=(Fo^2^+2Fc^2^)/3'
_refine_ls_weighting_scheme calc
_refine_ls_wR_factor_gt 0.1492
_refine_ls_wR_factor_ref 0.1849
_reflns_number_gt 4618
_reflns_number_total 8170
_reflns_threshold_expression >2sigma(I)
_cod_data_source_file ja408431z_si_003_2.cif
_cod_data_source_block FeTpivPP1-EtImO2-200
_cod_database_code 4120965

loop_
_symmetry_equiv_pos_as_xyz
'x, y, z'
'-x, y, -z+1/2'
'x+1/2, y+1/2, z'
'-x+1/2, y+1/2, -z+1/2'
'-x, -y, -z'
'x, -y, z-1/2'
'-x+1/2, -y+1/2, -z'
'x+1/2, -y+1/2, z-1/2'

loop_
_atom_site_label
_atom_site_type_symbol
_atom_site_fract_x
_atom_site_fract_y
_atom_site_fract_z
_atom_site_U_iso_or_equiv
_atom_site_adp_type
_atom_site_occupancy
_atom_site_symmetry_multiplicity
_atom_site_calc_flag
_atom_site_refinement_flags
_atom_site_disorder_assembly
_atom_site_disorder_group
Fe1 Fe 0.5000 0.86079(3) 0.7500 0.03808(17) Uani 1 2 d S . .
N1 N 0.54452(12) 0.86223(11) 0.84808(12) 0.0385(5) Uani 1 1 d . D .
N2 N 0.59733(12) 0.86142(12) 0.70609(12) 0.0417(5) Uani 1 1 d . D .
N5 N 0.74091(15) 0.73491(15) 0.87020(17) 0.0650(8) Uani 1 1 d . B .
H5A H 0.6937 0.7398 0.8682 0.078 Uiso 1 1 calc R . .
N6 N 0.61072(17) 0.75058(14) 0.50265(14) 0.0615(8) Uani 1 1 d . C .
H6A H 0.6014 0.7545 0.5492 0.074 Uiso 1 1 calc R . .
O1 O 0.5000 0.76716(17) 0.7500 0.0564(8) Uani 1 2 d S . .
O2A O 0.5461(6) 0.7295(4) 0.7692(4) 0.063(4) Uani 0.324(10) 1 d P A 1
O2B O 0.5131(10) 0.7293(8) 0.7054(10) 0.077(7) Uani 0.176(10) 1 d P . 2
O3 O 0.82850(16) 0.65529(16) 0.8827(2) 0.0988(10) Uani 1 1 d . B .
O4 O 0.6315(2) 0.67072(17) 0.41751(15) 0.1039(11) Uani 1 1 d . C .
C(A1 C 0.50947(16) 0.86570(14) 0.91322(15) 0.0424(6) Uani 1 1 d . . .
C(A2 C 0.61643(15) 0.85937(14) 0.86487(15) 0.0400(6) Uani 1 1 d . . .
C(A3 C 0.66259(15) 0.85773(15) 0.74113(15) 0.0434(6) Uani 1 1 d . . .
C(A4 C 0.61375(16) 0.86383(16) 0.63358(16) 0.0464(7) Uani 1 1 d . . .
C(B1 C 0.56130(17) 0.86501(16) 0.97129(16) 0.0494(7) Uani 1 1 d . D .
H(BA H 0.5509 0.8672 1.0216 0.059 Uiso 1 1 calc R . .
C(B2 C 0.62619(16) 0.86076(16) 0.94202(15) 0.0471(7) Uani 1 1 d . D .
H(BB H 0.6709 0.8590 0.9674 0.057 Uiso 1 1 calc R . .
C(B3 C 0.72003(17) 0.85592(17) 0.68995(17) 0.0535(8) Uani 1 1 d . D .
H(BC H 0.7701 0.8523 0.7007 0.064 Uiso 1 1 calc R . .
C(B4 C 0.69002(17) 0.86033(18) 0.62381(17) 0.0545(8) Uani 1 1 d . D .
H(BD H 0.7148 0.8610 0.5789 0.065 Uiso 1 1 calc R . .
C(M1 C 0.67253(15) 0.85674(14) 0.81576(15) 0.0420(6) Uani 1 1 d . D .
C(M2 C 0.56394(17) 0.86810(15) 0.57706(15) 0.0467(7) Uani 1 1 d . . .
C6 C 0.74796(16) 0.85670(16) 0.84410(15) 0.0457(7) Uani 1 1 d . . .
C7 C 0.78104(17) 0.79656(18) 0.87015(17) 0.0539(8) Uani 1 1 d . B .
C8 C 0.85123(19) 0.7995(2) 0.8959(2) 0.0710(10) Uani 1 1 d . . .
H8A H 0.8731 0.7589 0.9157 0.085 Uiso 1 1 calc R D .
C9 C 0.8892(2) 0.8604(3) 0.8931(2) 0.0768(12) Uani 1 1 d . D .
H9A H 0.9378 0.8616 0.9099 0.092 Uiso 1 1 calc R . .
C10 C 0.8582(2) 0.9196(2) 0.8664(2) 0.0724(11) Uani 1 1 d . . .
H10A H 0.8850 0.9617 0.8643 0.087 Uiso 1 1 calc R D .
C11 C 0.78761(18) 0.91765(19) 0.84268(18) 0.0595(8) Uani 1 1 d . D .
H11A H 0.7657 0.9591 0.8250 0.071 Uiso 1 1 calc R . .
C12 C 0.59277(16) 0.87299(17) 0.50150(16) 0.0494(8) Uani 1 1 d . . .
C13 C 0.61501(17) 0.81391(17) 0.46512(16) 0.0507(7) Uani 1 1 d . C .
C14 C 0.64156(19) 0.8189(2) 0.39490(17) 0.0618(9) Uani 1 1 d . . .
H14A H 0.6574 0.7785 0.3699 0.074 Uiso 1 1 calc R D .
C15 C 0.64457(19) 0.8833(2) 0.3623(2) 0.0695(11) Uani 1 1 d . D .
H15A H 0.6623 0.8869 0.3142 0.083 Uiso 1 1 calc R . .
C16 C 0.6226(2) 0.9420(2) 0.3975(2) 0.0699(11) Uani 1 1 d . . .
H16A H 0.6253 0.9860 0.3742 0.084 Uiso 1 1 calc R D .
C17 C 0.59656(18) 0.93692(19) 0.46703(18) 0.0585(8) Uani 1 1 d . D .
H17A H 0.5810 0.9777 0.4916 0.070 Uiso 1 1 calc R . .
C18 C 0.7655(2) 0.6691(2) 0.8728(2) 0.0632(9) Uani 1 1 d . . .
C19A C 0.7082(4) 0.6116(3) 0.8736(3) 0.067(3) Uani 0.535(9) 1 d PG B 1
C20A C 0.7268(6) 0.5581(4) 0.9305(4) 0.121(5) Uani 0.535(9) 1 d PG B 1
H20A H 0.7245 0.5795 0.9786 0.181 Uiso 0.535(9) 1 calc PR B 1
H20B H 0.7757 0.5405 0.9220 0.181 Uiso 0.535(9) 1 calc PR B 1
H20C H 0.6923 0.5195 0.9277 0.181 Uiso 0.535(9) 1 calc PR B 1
C21A C 0.6317(5) 0.6360(6) 0.8842(5) 0.115(5) Uani 0.535(9) 1 d PG B 1
H21A H 0.6004 0.5958 0.8932 0.172 Uiso 0.535(9) 1 calc PR B 1
H21B H 0.6150 0.6605 0.8406 0.172 Uiso 0.535(9) 1 calc PR B 1
H21C H 0.6297 0.6677 0.9258 0.172 Uiso 0.535(9) 1 calc PR B 1
C22A C 0.7154(4) 0.5797(5) 0.7994(3) 0.091(3) Uani 0.535(9) 1 d PG B 1
H22A H 0.6807 0.5415 0.7941 0.137 Uiso 0.535(9) 1 calc PR B 1
H22B H 0.7645 0.5617 0.7934 0.137 Uiso 0.535(9) 1 calc PR B 1
H22C H 0.7057 0.6152 0.7624 0.137 Uiso 0.535(9) 1 calc PR B 1
C19B C 0.7126(5) 0.6128(3) 0.8561(2) 0.061(3) Uani 0.465(9) 1 d PG B 2
C20B C 0.7492(5) 0.5428(4) 0.8595(2) 0.121(5) Uani 0.465(9) 1 d PG B 2
H20D H 0.7876 0.5409 0.8232 0.181 Uiso 0.465(9) 1 calc PR B 2
H20E H 0.7137 0.5061 0.8496 0.181 Uiso 0.465(9) 1 calc PR B 2
H20F H 0.7701 0.5359 0.9079 0.181 Uiso 0.465(9) 1 calc PR B 2
C21B C 0.6544(6) 0.6162(7) 0.91262(19) 0.098(5) Uani 0.465(9) 1 d PG B 2
H21D H 0.6738 0.6003 0.9593 0.147 Uiso 0.465(9) 1 calc PR B 2
H21E H 0.6140 0.5862 0.8981 0.147 Uiso 0.465(9) 1 calc PR B 2
H21F H 0.6373 0.6643 0.9173 0.147 Uiso 0.465(9) 1 calc PR B 2
C22B C 0.6796(4) 0.6229(3) 0.78198(18) 0.095(4) Uani 0.465(9) 1 d PG B 2
H22D H 0.6479 0.6638 0.7826 0.142 Uiso 0.465(9) 1 calc PR B 2
H22E H 0.6514 0.5816 0.7688 0.142 Uiso 0.465(9) 1 calc PR B 2
H22F H 0.7179 0.6300 0.7464 0.142 Uiso 0.465(9) 1 calc PR B 2
C23 C 0.6185(2) 0.68557(19) 0.47938(17) 0.0603(9) Uani 1 1 d G . .
C24A C 0.6063(4) 0.6306(3) 0.5417(3) 0.050(2) Uani 0.63(2) 1 d PG C 1
C26A C 0.5768(9) 0.6587(3) 0.6117(4) 0.090(3) Uani 0.63(2) 1 d PG C 1
H26A H 0.5729 0.6208 0.6471 0.135 Uiso 0.63(2) 1 calc PR C 1
H26B H 0.5289 0.6789 0.6030 0.135 Uiso 0.63(2) 1 calc PR C 1
H26C H 0.6093 0.6947 0.6307 0.135 Uiso 0.63(2) 1 calc PR C 1
C25A C 0.6813(3) 0.6026(6) 0.5544(8) 0.093(4) Uani 0.63(2) 1 d PG C 1
H25A H 0.7094 0.6363 0.5827 0.139 Uiso 0.63(2) 1 calc PR C 1
H25B H 0.7048 0.5945 0.5077 0.139 Uiso 0.63(2) 1 calc PR C 1
H25C H 0.6784 0.5586 0.5812 0.139 Uiso 0.63(2) 1 calc PR C 1
C27A C 0.5581(4) 0.5730(6) 0.5143(6) 0.081(3) Uani 0.63(2) 1 d PG C 1
H27A H 0.5770 0.5551 0.4683 0.121 Uiso 0.63(2) 1 calc PR C 1
H27B H 0.5092 0.5911 0.5066 0.121 Uiso 0.63(2) 1 calc PR C 1
H27C H 0.5569 0.5353 0.5500 0.121 Uiso 0.63(2) 1 calc PR C 1
C24B C 0.6219(7) 0.6273(6) 0.5329(5) 0.057(4) Uani 0.37(2) 1 d PG C 2
C26B C 0.6315(15) 0.6500(6) 0.6106(6) 0.098(7) Uani 0.37(2) 1 d PG C 2
H26D H 0.6818 0.6636 0.6189 0.146 Uiso 0.37(2) 1 calc PR C 2
H26E H 0.6190 0.6115 0.6430 0.146 Uiso 0.37(2) 1 calc PR C 2
H26F H 0.5999 0.6898 0.6203 0.146 Uiso 0.37(2) 1 calc PR C 2
C25B C 0.6791(8) 0.5747(9) 0.5142(10) 0.086(5) Uani 0.37(2) 1 d PG C 2
H25D H 0.6682 0.5541 0.4667 0.129 Uiso 0.37(2) 1 calc PR C 2
H25E H 0.6802 0.5380 0.5511 0.129 Uiso 0.37(2) 1 calc PR C 2
H25F H 0.7263 0.5978 0.5125 0.129 Uiso 0.37(2) 1 calc PR C 2
C27B C 0.5484(6) 0.5948(15) 0.5233(11) 0.134(10) Uani 0.37(2) 1 d PG C 2
H27D H 0.5116 0.6258 0.5436 0.201 Uiso 0.37(2) 1 calc PR C 2
H27E H 0.5470 0.5499 0.5484 0.201 Uiso 0.37(2) 1 calc PR C 2
H27F H 0.5386 0.5877 0.4715 0.201 Uiso 0.37(2) 1 calc PR C 2
N3 N 0.5072(6) 0.96669(12) 0.7412(6) 0.0364(17) Uani 0.50 1 d PG D -1
C1 C 0.4729(4) 1.0128(2) 0.7816(4) 0.0446(18) Uani 0.50 1 d PG D -1
H1A H 0.4377 1.0009 0.8167 0.054 Uiso 0.50 1 calc PR D -1
N4 N 0.4932(4) 1.07802(17) 0.7676(3) 0.0412(19) Uani 0.50 1 d PG D -1
C2 C 0.5519(4) 1.0058(2) 0.6988(4) 0.0406(17) Uani 0.50 1 d PG D -1
H2A H 0.5841 0.9878 0.6637 0.049 Uiso 0.50 1 calc PR D -1
C3 C 0.5433(3) 1.07452(18) 0.7147(3) 0.048(2) Uani 0.50 1 d PG D -1
H3A H 0.5676 1.1126 0.6928 0.057 Uiso 0.50 1 calc PR D -1
C4 C 0.4690(4) 1.1389(4) 0.8069(4) 0.068(2) Uani 0.50 1 d P D -1
H4A H 0.4927 1.1397 0.8551 0.082 Uiso 0.50 1 calc PR D -1
H4B H 0.4163 1.1355 0.8145 0.082 Uiso 0.50 1 calc PR D -1
C5 C 0.4851(8) 1.2056(4) 0.7684(8) 0.094(5) Uani 0.50 1 d P D -1
H5B H 0.4654 1.2447 0.7961 0.141 Uiso 0.50 1 calc PR D -1
H5C H 0.4629 1.2047 0.7200 0.141 Uiso 0.50 1 calc PR D -1
H5D H 0.5374 1.2111 0.7639 0.141 Uiso 0.50 1 calc PR D -1
C1S C 0.4734(3) 0.3889(3) 0.7230(2) 0.0958(14) Uani 1 1 d . . .
H1S H 0.4549 0.3461 0.7049 0.115 Uiso 1 1 calc R . .
C2S C 0.4483(3) 0.4502(3) 0.6967(3) 0.0963(15) Uani 1 1 d . . .
H2SA H 0.4122 0.4504 0.6599 0.116 Uiso 1 1 calc R . .
C3S C 0.4750(3) 0.5124(3) 0.7233(4) 0.1193(19) Uani 1 1 d . . .
H3S H 0.4581 0.5553 0.7039 0.143 Uiso 1 1 calc R . .

loop_
_atom_site_aniso_label
_atom_site_aniso_U_11
_atom_site_aniso_U_22
_atom_site_aniso_U_33
_atom_site_aniso_U_23
_atom_site_aniso_U_13
_atom_site_aniso_U_12
Fe1 0.0429(3) 0.0347(3) 0.0366(3) 0.000 -0.0037(2) 0.000
N1 0.0449(13) 0.0342(11) 0.0364(12) -0.0001(9) -0.0022(10) 0.0015(10)
N2 0.0456(13) 0.0409(12) 0.0384(12) 0.0047(10) -0.0043(10) -0.0012(11)
N5 0.0418(15) 0.0579(18) 0.095(2) 0.0112(15) -0.0139(15) 0.0004(13)
N6 0.095(2) 0.0581(17) 0.0318(13) 0.0050(12) 0.0076(13) 0.0018(15)
O1 0.072(2) 0.0493(19) 0.0482(19) 0.000 -0.0054(17) 0.000
O2A 0.083(8) 0.044(4) 0.061(6) 0.002(3) -0.001(5) 0.020(4)
O2B 0.064(13) 0.075(11) 0.091(14) -0.030(9) 0.011(10) -0.003(8)
O3 0.0633(18) 0.090(2) 0.142(3) 0.0100(19) -0.0214(18) 0.0149(15)
O4 0.169(3) 0.089(2) 0.0536(16) -0.0122(15) 0.0208(18) 0.008(2)
C(A1 0.0506(17) 0.0378(14) 0.0388(15) -0.0020(12) -0.0039(12) 0.0020(13)
C(A2 0.0458(16) 0.0338(13) 0.0404(14) -0.0001(11) -0.0049(12) -0.0013(12)
C(A3 0.0442(16) 0.0410(15) 0.0449(15) 0.0034(13) -0.0006(12) -0.0017(13)
C(A4 0.0475(16) 0.0495(16) 0.0423(15) 0.0065(13) -0.0017(13) -0.0023(14)
C(B1 0.0516(18) 0.0562(18) 0.0405(15) -0.0032(13) -0.0035(13) 0.0055(15)
C(B2 0.0458(17) 0.0565(18) 0.0391(15) 0.0004(13) -0.0062(13) 0.0007(15)
C(B3 0.0405(16) 0.067(2) 0.0525(18) 0.0042(16) -0.0012(14) -0.0017(15)
C(B4 0.0493(18) 0.071(2) 0.0433(17) 0.0050(15) 0.0047(14) -0.0028(16)
C(M1 0.0452(15) 0.0380(14) 0.0426(15) 0.0003(12) -0.0046(12) -0.0026(13)
C(M2 0.0539(18) 0.0473(17) 0.0388(15) 0.0060(12) -0.0010(13) -0.0039(14)
C6 0.0448(16) 0.0527(17) 0.0396(15) -0.0049(13) -0.0010(12) -0.0059(14)
C7 0.0443(17) 0.064(2) 0.0537(19) 0.0008(15) -0.0101(14) -0.0029(15)
C8 0.050(2) 0.094(3) 0.069(2) 0.003(2) -0.0191(17) -0.004(2)
C9 0.048(2) 0.117(4) 0.065(2) -0.015(2) -0.0147(17) -0.021(2)
C10 0.061(2) 0.084(3) 0.072(2) -0.022(2) -0.0009(19) -0.028(2)
C11 0.057(2) 0.060(2) 0.062(2) -0.0102(16) 0.0013(16) -0.0126(16)
C12 0.0441(17) 0.064(2) 0.0404(16) 0.0135(14) -0.0039(13) -0.0083(14)
C13 0.0508(18) 0.065(2) 0.0367(15) 0.0079(14) 0.0005(13) -0.0023(15)
C14 0.060(2) 0.085(3) 0.0405(17) 0.0116(17) 0.0032(15) 0.0010(18)
C15 0.055(2) 0.108(3) 0.0461(19) 0.026(2) 0.0030(16) -0.011(2)
C16 0.062(2) 0.086(3) 0.061(2) 0.034(2) -0.0077(18) -0.018(2)
C17 0.055(2) 0.065(2) 0.0550(19) 0.0147(16) -0.0040(15) -0.0061(16)
C18 0.058(2) 0.064(2) 0.067(2) 0.0104(17) -0.0070(17) 0.0041(18)
C19A 0.067(7) 0.066(7) 0.068(5) 0.002(4) 0.008(5) -0.012(5)
C20A 0.177(12) 0.088(7) 0.096(7) 0.034(6) -0.006(7) -0.039(7)
C21A 0.067(6) 0.107(10) 0.171(12) -0.052(9) 0.046(8) -0.044(6)
C22A 0.076(6) 0.119(9) 0.079(6) -0.022(6) 0.017(5) -0.012(6)
C19B 0.078(8) 0.057(7) 0.047(5) 0.007(4) 0.001(4) 0.012(6)
C20B 0.126(10) 0.062(6) 0.175(15) 0.007(7) 0.016(10) 0.023(6)
C21B 0.105(12) 0.104(10) 0.087(8) -0.020(7) 0.046(8) -0.026(8)
C22B 0.100(9) 0.102(9) 0.082(7) 0.010(6) -0.011(6) -0.027(6)
C23 0.070(2) 0.065(2) 0.0451(19) -0.0015(16) -0.0040(16) 0.0020(18)
C24A 0.052(4) 0.047(4) 0.052(4) 0.004(3) 0.000(3) 0.006(3)
C26A 0.143(10) 0.061(4) 0.067(4) 0.022(3) 0.029(5) 0.005(5)
C25A 0.052(4) 0.108(8) 0.118(10) 0.044(7) -0.022(5) -0.003(4)
C27A 0.089(7) 0.074(5) 0.078(5) 0.009(4) -0.039(5) -0.023(4)
C24B 0.047(7) 0.086(11) 0.039(6) -0.002(6) 0.004(5) -0.003(6)
C26B 0.158(19) 0.086(9) 0.048(6) 0.016(6) 0.000(9) 0.034(11)
C25B 0.085(9) 0.089(11) 0.083(11) 0.033(8) 0.010(8) 0.016(8)
C27B 0.051(9) 0.20(3) 0.147(19) 0.110(16) 0.003(10) -0.024(12)
N3 0.042(4) 0.0363(19) 0.031(5) 0.006(3) -0.003(3) 0.008(3)
C1 0.050(5) 0.045(4) 0.039(5) 0.007(3) -0.002(3) -0.012(3)
N4 0.046(4) 0.036(2) 0.042(5) -0.0057(19) -0.001(6) 0.000(3)
C2 0.053(5) 0.030(3) 0.039(4) -0.003(3) 0.005(3) 0.002(3)
C3 0.050(4) 0.041(4) 0.053(5) -0.004(3) -0.001(4) 0.000(3)
C4 0.067(5) 0.054(4) 0.084(5) -0.028(4) 0.008(4) 0.006(4)
C5 0.113(13) 0.046(4) 0.122(15) -0.025(5) -0.019(8) 0.016(5)
C1S 0.086(3) 0.124(4) 0.078(3) -0.015(3) 0.001(2) -0.001(3)
C2S 0.071(3) 0.144(5) 0.074(3) -0.001(3) -0.004(2) 0.016(3)
C3S 0.086(4) 0.118(5) 0.153(6) 0.017(4) -0.007(3) 0.003(3)

loop_
_atom_type_symbol
_atom_type_description
_atom_type_scat_dispersion_real
_atom_type_scat_dispersion_imag
_atom_type_scat_source
C C 0.0033 0.0016 'International Tables Vol C Tables 4.2.6.8 and 6.1.1.4'
H H 0.0000 0.0000 'International Tables Vol C Tables 4.2.6.8 and 6.1.1.4'
N N 0.0061 0.0033 'International Tables Vol C Tables 4.2.6.8 and 6.1.1.4'
O O 0.0106 0.0060 'International Tables Vol C Tables 4.2.6.8 and 6.1.1.4'
Fe Fe 0.3463 0.8444 'International Tables Vol C Tables 4.2.6.8 and 6.1.1.4'

loop_
_geom_angle_atom_site_label_1
_geom_angle_atom_site_label_2
_geom_angle_atom_site_label_3
_geom_angle
_geom_angle_site_symmetry_1
_geom_angle_site_symmetry_3
O1 Fe1 N2 90.35(7) . .
O1 Fe1 N2 90.35(7) . 2_656
N2 Fe1 N2 179.30(14) . 2_656
O1 Fe1 N1 90.80(6) . 2_656
N2 Fe1 N1 90.09(9) . 2_656
N2 Fe1 N1 89.90(9) 2_656 2_656
O1 Fe1 N1 90.80(6) . .
N2 Fe1 N1 89.90(9) . .
N2 Fe1 N1 90.09(9) 2_656 .
N1 Fe1 N1 178.41(13) 2_656 .
O1 Fe1 N3 174.10(19) . 2_656
N2 Fe1 N3 94.9(2) . 2_656
N2 Fe1 N3 84.4(2) 2_656 2_656
N1 Fe1 N3 91.8(4) 2_656 2_656
N1 Fe1 N3 86.6(4) . 2_656
O1 Fe1 N3 174.10(19) . .
N2 Fe1 N3 84.4(2) . .
N2 Fe1 N3 94.9(2) 2_656 .
N1 Fe1 N3 86.6(4) 2_656 .
N1 Fe1 N3 91.8(4) . .
N3 Fe1 N3 11.8(4) 2_656 .
C(A2 N1 C(A1 105.6(2) . .
C(A2 N1 Fe1 127.24(18) . .
C(A1 N1 Fe1 127.11(19) . .
C(A3 N2 C(A4 105.1(2) . .
C(A3 N2 Fe1 127.59(19) . .
C(A4 N2 Fe1 127.27(19) . .
C18 N5 C7 128.0(3) . .
C18 N5 H5A 116.0 . .
C7 N5 H5A 116.0 . .
C23 N6 C13 130.5(3) . .
C23 N6 H6A 114.8 . .
C13 N6 H6A 114.8 . .
O2B O1 O2B 99(2) . 2_656
O2B O1 O2A 70.3(9) . .
O2B O1 O2A 62.6(9) 2_656 .
O2B O1 O2A 62.6(9) . 2_656
O2B O1 O2A 70.3(9) 2_656 2_656
O2A O1 O2A 103.8(9) . 2_656
O2B O1 Fe1 130.3(10) . .
O2B O1 Fe1 130.3(10) 2_656 .
O2A O1 Fe1 128.1(5) . .
O2A O1 Fe1 128.1(4) 2_656 .
N1 C(A1 C(M2 126.2(3) . 2_656
N1 C(A1 C(B1 109.6(3) . .
C(M2 C(A1 C(B1 124.2(3) 2_656 .
N1 C(A2 C(M1 126.0(2) . .
N1 C(A2 C(B2 109.9(2) . .
C(M1 C(A2 C(B2 124.0(3) . .
N2 C(A3 C(M1 125.5(3) . .
N2 C(A3 C(B3 110.4(3) . .
C(M1 C(A3 C(B3 124.1(3) . .
N2 C(A4 C(M2 125.6(3) . .
N2 C(A4 C(B4 110.3(2) . .
C(M2 C(A4 C(B4 124.1(3) . .
C(B2 C(B1 C(A1 107.6(3) . .
C(B2 C(B1 H(BA 126.2 . .
C(A1 C(B1 H(BA 126.2 . .
C(B1 C(B2 C(A2 107.3(3) . .
C(B1 C(B2 H(BB 126.4 . .
C(A2 C(B2 H(BB 126.4 . .
C(B4 C(B3 C(A3 107.1(3) . .
C(B4 C(B3 H(BC 126.5 . .
C(A3 C(B3 H(BC 126.5 . .
C(B3 C(B4 C(A4 107.1(3) . .
C(B3 C(B4 H(BD 126.5 . .
C(A4 C(B4 H(BD 126.5 . .
C(A2 C(M1 C(A3 123.6(3) . .
C(A2 C(M1 C6 118.5(2) . .
C(A3 C(M1 C6 117.8(3) . .
C(A1 C(M2 C(A4 123.6(3) 2_656 .
C(A1 C(M2 C12 118.9(3) 2_656 .
C(A4 C(M2 C12 117.5(3) . .
C11 C6 C7 118.5(3) . .
C11 C6 C(M1 119.4(3) . .
C7 C6 C(M1 122.1(3) . .
C8 C7 C6 119.8(3) . .
C8 C7 N5 122.2(3) . .
C6 C7 N5 118.0(3) . .
C9 C8 C7 120.3(4) . .
C9 C8 H8A 119.9 . .
C7 C8 H8A 119.9 . .
C10 C9 C8 120.7(3) . .
C10 C9 H9A 119.6 . .
C8 C9 H9A 119.6 . .
C9 C10 C11 119.3(4) . .
C9 C10 H10A 120.3 . .
C11 C10 H10A 120.3 . .
C10 C11 C6 121.3(4) . .
C10 C11 H11A 119.3 . .
C6 C11 H11A 119.3 . .
C13 C12 C17 119.3(3) . .
C13 C12 C(M2 120.6(3) . .
C17 C12 C(M2 120.1(3) . .
C12 C13 C14 120.2(3) . .
C12 C13 N6 117.0(3) . .
C14 C13 N6 122.8(3) . .
C15 C14 C13 119.0(4) . .
C15 C14 H14A 120.5 . .
C13 C14 H14A 120.5 . .
C16 C15 C14 121.5(3) . .
C16 C15 H15A 119.3 . .
C14 C15 H15A 119.3 . .
C15 C16 C17 119.4(3) . .
C15 C16 H16A 120.3 . .
C17 C16 H16A 120.3 . .
C16 C17 C12 120.7(4) . .
C16 C17 H17A 119.7 . .
C12 C17 H17A 119.7 . .
O3 C18 N5 122.6(4) . .
O3 C18 C19B 120.3(4) . .
N5 C18 C19B 116.9(4) . .
O3 C18 C19A 120.6(4) . .
N5 C18 C19A 116.3(4) . .
C21A C19A C20A 109.5 . .
C21A C19A C22A 109.5 . .
C20A C19A C22A 109.5 . .
C21A C19A C18 115.5(6) . .
C20A C19A C18 110.0(5) . .
C22A C19A C18 102.7(5) . .
C19A C20A H20A 109.5 . .
C19A C20A H20B 109.5 . .
H20A C20A H20B 109.5 . .
C19A C20A H20C 109.5 . .
H20A C20A H20C 109.5 . .
H20B C20A H20C 109.5 . .
C19A C21A H21A 109.5 . .
C19A C21A H21B 109.5 . .
H21A C21A H21B 109.5 . .
C19A C21A H21C 109.5 . .
H21A C21A H21C 109.5 . .
H21B C21A H21C 109.5 . .
C19A C22A H22A 109.5 . .
C19A C22A H22B 109.5 . .
H22A C22A H22B 109.5 . .
C19A C22A H22C 109.5 . .
H22A C22A H22C 109.5 . .
H22B C22A H22C 109.5 . .
C18 C19B C21B 107.3(6) . .
C18 C19B C22B 110.9(2) . .
C21B C19B C22B 109.5 . .
C18 C19B C20B 110.1(6) . .
C21B C19B C20B 109.5 . .
C22B C19B C20B 109.5 . .
C19B C20B H20D 109.5 . .
C19B C20B H20E 109.5 . .
H20D C20B H20E 109.5 . .
C19B C20B H20F 109.5 . .
H20D C20B H20F 109.5 . .
H20E C20B H20F 109.5 . .
C19B C21B H21D 109.5 . .
C19B C21B H21E 109.5 . .
H21D C21B H21E 109.5 . .
C19B C21B H21F 109.5 . .
H21D C21B H21F 109.5 . .
H21E C21B H21F 109.5 . .
C19B C22B H22D 109.5 . .
C19B C22B H22E 109.5 . .
H22D C22B H22E 109.5 . .
C19B C22B H22F 109.5 . .
H22D C22B H22F 109.5 . .
H22E C22B H22F 109.5 . .
O4 C23 N6 123.5(3) . .
O4 C23 C24B 116.2(5) . .
N6 C23 C24B 119.7(5) . .
O4 C23 C24A 124.3(4) . .
N6 C23 C24A 112.2(3) . .
C27A C24A C25A 109.5 . .
C27A C24A C26A 109.5 . .
C25A C24A C26A 109.5 . .
C27A C24A C23 109.6(5) . .
C25A C24A C23 102.5(5) . .
C26A C24A C23 116.1(4) . .
C24A C26A H26A 109.5 . .
C24A C26A H26B 109.5 . .
H26A C26A H26B 109.5 . .
C24A C26A H26C 109.5 . .
H26A C26A H26C 109.5 . .
H26B C26A H26C 109.5 . .
C24A C25A H25A 109.5 . .
C24A C25A H25B 109.5 . .
H25A C25A H25B 109.5 . .
C24A C25A H25C 109.5 . .
H25A C25A H25C 109.5 . .
H25B C25A H25C 109.5 . .
C24A C27A H27A 109.5 . .
C24A C27A H27B 109.5 . .
H27A C27A H27B 109.5 . .
C24A C27A H27C 109.5 . .
H27A C27A H27C 109.5 . .
H27B C27A H27C 109.5 . .
C23 C24B C25B 112.1(8) . .
C23 C24B C26B 114.5(8) . .
C25B C24B C26B 109.5 . .
C23 C24B C27B 101.4(11) . .
C25B C24B C27B 109.5 . .
C26B C24B C27B 109.5 . .
C24B C26B H26D 109.5 . .
C24B C26B H26E 109.5 . .
H26D C26B H26E 109.5 . .
C24B C26B H26F 109.5 . .
H26D C26B H26F 109.5 . .
H26E C26B H26F 109.5 . .
C24B C25B H25D 109.5 . .
C24B C25B H25E 109.5 . .
H25D C25B H25E 109.5 . .
C24B C25B H25F 109.5 . .
H25D C25B H25F 109.5 . .
H25E C25B H25F 109.5 . .
C24B C27B H27D 109.5 . .
C24B C27B H27E 109.5 . .
H27D C27B H27E 109.5 . .
C24B C27B H27F 109.5 . .
H27D C27B H27F 109.5 . .
H27E C27B H27F 109.5 . .
C1 N3 C2 104.4 . .
C1 N3 Fe1 126.2(4) . .
C2 N3 Fe1 129.2(4) . .
N3 C1 N4 112.6 . .
N3 C1 H1A 123.7 . .
N4 C1 H1A 123.7 . .
C1 N4 C3 106.8 . .
C1 N4 C4 125.0(5) . .
C3 N4 C4 128.1(5) . .
C3 C2 N3 109.7 . .
C3 C2 H2A 125.1 . .
N3 C2 H2A 125.1 . .
N4 C3 C2 106.6 . .
N4 C3 H3A 126.7 . .
C2 C3 H3A 126.7 . .
N4 C4 C5 113.0(6) . .
N4 C4 H4A 109.0 . .
C5 C4 H4A 109.0 . .
N4 C4 H4B 109.0 . .
C5 C4 H4B 109.0 . .
H4A C4 H4B 107.8 . .
C4 C5 H5B 109.5 . .
C4 C5 H5C 109.5 . .
H5B C5 H5C 109.5 . .
C4 C5 H5D 109.5 . .
H5B C5 H5D 109.5 . .
H5C C5 H5D 109.5 . .
C2S C1S C1S 119.6(3) . 2_656
C2S C1S H1S 120.2 . .
C1S C1S H1S 120.2 2_656 .
C1S C2S C3S 120.2(5) . .
C1S C2S H2SA 119.9 . .
C3S C2S H2SA 119.9 . .
C3S C3S C2S 120.1(3) 2_656 .
C3S C3S H3S 119.9 2_656 .
C2S C3S H3S 119.9 . .

loop_
_geom_bond_atom_site_label_1
_geom_bond_atom_site_label_2
_geom_bond_distance
_geom_bond_site_symmetry_2
Fe1 O1 1.798(3) .
Fe1 N2 1.982(2) .
Fe1 N2 1.982(2) 2_656
Fe1 N1 1.984(2) 2_656
Fe1 N1 1.984(2) .
Fe1 N3 2.045(2) 2_656
Fe1 N3 2.045(2) .
N1 C(A2 1.367(3) .
N1 C(A1 1.371(4) .
N2 C(A3 1.369(4) .
N2 C(A4 1.374(4) .
N5 C18 1.344(4) .
N5 C7 1.398(4) .
N5 H5A 0.8800 .
N6 C23 1.328(4) .
N6 C13 1.402(4) .
N6 H6A 0.8800 .
O1 O2B 1.125(16) .
O1 O2B 1.125(16) 2_656
O1 O2A 1.173(8) .
O1 O2A 1.173(8) 2_656
O2B O2B 1.72(4) 2_656
O3 C18 1.210(4) .
O4 C23 1.202(4) .
C(A1 C(M2 1.374(4) 2_656
C(A1 C(B1 1.434(4) .
C(A2 C(M1 1.384(4) .
C(A2 C(B2 1.434(4) .
C(A3 C(M1 1.388(4) .
C(A3 C(B3 1.428(4) .
C(A4 C(M2 1.390(4) .
C(A4 C(B4 1.427(4) .
C(B1 C(B2 1.324(4) .
C(B1 H(BA 0.9500 .
C(B2 H(BB 0.9500 .
C(B3 C(B4 1.340(4) .
C(B3 H(BC 0.9500 .
C(B4 H(BD 0.9500 .
C(M1 C6 1.489(4) .
C(M2 C(A1 1.374(4) 2_656
C(M2 C12 1.499(4) .
C6 C11 1.382(4) .
C6 C7 1.392(4) .
C7 C8 1.383(4) .
C8 C9 1.367(5) .
C8 H8A 0.9500 .
C9 C10 1.364(6) .
C9 H9A 0.9500 .
C10 C11 1.377(5) .
C10 H10A 0.9500 .
C11 H11A 0.9500 .
C12 C13 1.383(5) .
C12 C17 1.385(4) .
C13 C14 1.392(4) .
C14 C15 1.375(5) .
C14 H14A 0.9500 .
C15 C16 1.365(6) .
C15 H15A 0.9500 .
C16 C17 1.377(5) .
C16 H16A 0.9500 .
C17 H17A 0.9500 .
C18 C19B 1.490(9) .
C18 C19A 1.532(8) .
C19A C21A 1.5070 .
C19A C20A 1.5070 .
C19A C22A 1.5070 .
C20A H20A 0.9800 .
C20A H20B 0.9800 .
C20A H20C 0.9800 .
C21A H21A 0.9800 .
C21A H21B 0.9800 .
C21A H21C 0.9800 .
C22A H22A 0.9800 .
C22A H22B 0.9800 .
C22A H22C 0.9800 .
C19B C21B 1.5069 .
C19B C22B 1.5070 .
C19B C20B 1.5070 .
C20B H20D 0.9800 .
C20B H20E 0.9800 .
C20B H20F 0.9800 .
C21B H21D 0.9800 .
C21B H21E 0.9800 .
C21B H21F 0.9800 .
C22B H22D 0.9800 .
C22B H22E 0.9800 .
C22B H22F 0.9800 .
C23 C24B 1.494(11) .
C23 C24A 1.578(7) .
C24A C27A 1.5069 .
C24A C25A 1.5070 .
C24A C26A 1.5070 .
C26A H26A 0.9800 .
C26A H26B 0.9800 .
C26A H26C 0.9800 .
C25A H25A 0.9800 .
C25A H25B 0.9800 .
C25A H25C 0.9800 .
C27A H27A 0.9800 .
C27A H27B 0.9800 .
C27A H27C 0.9800 .
C24B C25B 1.5070 .
C24B C26B 1.5070 .
C24B C27B 1.5070 .
C26B H26D 0.9800 .
C26B H26E 0.9800 .
C26B H26F 0.9800 .
C25B H25D 0.9800 .
C25B H25E 0.9800 .
C25B H25F 0.9800 .
C27B H27D 0.9800 .
C27B H27E 0.9800 .
C27B H27F 0.9800 .
N3 C1 1.3223 .
N3 C2 1.3678 .
C1 N4 1.3326 .
C1 H1A 0.9500 .
N4 C3 1.3528 .
N4 C4 1.449(7) .
C2 C3 1.3613 .
C2 H2A 0.9500 .
C3 H3A 0.9500 .
C4 C5 1.495(11) .
C4 H4A 0.9900 .
C4 H4B 0.9900 .
C5 H5B 0.9800 .
C5 H5C 0.9800 .
C5 H5D 0.9800 .
C1S C2S 1.355(7) .
C1S C1S 1.396(9) 2_656
C1S H1S 0.9500 .
C2S C3S 1.383(7) .
C2S H2SA 0.9500 .
C3S C3S 1.347(11) 2_656
C3S H3S 0.9500 .
